data_7153064
loop_
_publ_author_name
'Dong, Jing-Jun'
'Li, Qing-Shan'
'Wang, Shu-Fu'
'Li, Cui-Yun'
'Zhao, Xin'
'Qiu, Han-Yue'
'Zhao, Meng-Yue'
'Zhu, Hai-Liang'

_publ_section_title
;
 Synthesis, biological evaluation and molecular docking of novel
 5-phenyl-1H-pyrazol derivatives as potential BRAF(V600E) inhibitors.
;
_journal_issue 37
_journal_name_full 'Organic &amp; biomolecular chemistry'
_journal_page_first 6328
_journal_page_last 6337
_journal_paper_doi 10.1039/c3ob40776d
_journal_volume 11
_journal_year 2013
_chemical_formula_moiety 'C16 H12 Cl N3 O'
_chemical_formula_sum 'C16 H12 Cl N3 O'
_chemical_formula_weight 297.74
_chemical_name_systematic
; 
 ? 
;
_space_group_IT_number 14
_symmetry_cell_setting monoclinic
_symmetry_space_group_name_Hall '-P 2yn'
_symmetry_space_group_name_H-M 'P 1 21/n 1'
_atom_sites_solution_hydrogens geom
_atom_sites_solution_primary direct
_atom_sites_solution_secondary difmap
_audit_creation_method SHELXL-97
_cell_angle_alpha 90.00
_cell_angle_beta 117.321(2)
_cell_angle_gamma 90.00
_cell_formula_units_Z 4
_cell_length_a 15.8817(11)
_cell_length_b 5.8250(4)
_cell_length_c 16.5782(12)
_cell_measurement_temperature 273(2)
_cell_volume 1362.58(17)
_computing_cell_refinement 'Bruker SAINT'
_computing_data_collection 'Bruker D8 VENTURE'
_computing_data_reduction 'Bruker SAINT'
_computing_molecular_graphics 'Bruker SHELXTL'
_computing_publication_material 'Bruker SHELXTL'
_computing_structure_refinement 'SHELXS-97 (Sheldrick, 2008)'
_computing_structure_solution 'SHELXS-97 (Sheldrick, 2008)'
_diffrn_ambient_temperature 273(2)
_diffrn_measured_fraction_theta_full 0.995
_diffrn_measured_fraction_theta_max 0.995
_diffrn_measurement_device_type 'Bruker D8 VENTURE PHOTON'
_diffrn_measurement_method '\f and \w scans'
_diffrn_radiation_monochromator graphite
_diffrn_radiation_source 'fine-focus sealed tube'
_diffrn_radiation_type MoK\a
_diffrn_radiation_wavelength 0.71073
_diffrn_reflns_av_R_equivalents 0.0362
_diffrn_reflns_av_sigmaI/netI 0.0320
_diffrn_reflns_limit_h_max 17
_diffrn_reflns_limit_h_min -19
_diffrn_reflns_limit_k_max 7
_diffrn_reflns_limit_k_min -7
_diffrn_reflns_limit_l_max 20
_diffrn_reflns_limit_l_min -20
_diffrn_reflns_number 12810
_diffrn_reflns_theta_full 25.71
_diffrn_reflns_theta_max 25.71
_diffrn_reflns_theta_min 2.41
_diffrn_standards_decay_% NONE
_diffrn_standards_interval_count 0
_diffrn_standards_interval_time 0
_diffrn_standards_number 0
_exptl_absorpt_coefficient_mu 0.282
_exptl_absorpt_correction_T_max 0.9536
_exptl_absorpt_correction_T_min 0.9457
_exptl_absorpt_correction_type multi-scan
_exptl_absorpt_process_details 'SADABS(Bruker 2000)'
_exptl_crystal_colour colourless
_exptl_crystal_density_diffrn 1.451
_exptl_crystal_density_method 'not measured'
_exptl_crystal_description block
_exptl_crystal_F_000 616
_exptl_crystal_size_max 0.20
_exptl_crystal_size_mid 0.20
_exptl_crystal_size_min 0.17
_refine_diff_density_max 0.239
_refine_diff_density_min -0.186
_refine_diff_density_rms 0.037
_refine_ls_extinction_method none
_refine_ls_goodness_of_fit_ref 1.033
_refine_ls_hydrogen_treatment mixed
_refine_ls_matrix_type full
_refine_ls_number_parameters 191
_refine_ls_number_reflns 2584
_refine_ls_number_restraints 0
_refine_ls_restrained_S_all 1.033
_refine_ls_R_factor_all 0.0629
_refine_ls_R_factor_gt 0.0391
_refine_ls_shift/su_max 0.003
_refine_ls_shift/su_mean 0.000
_refine_ls_structure_factor_coef Fsqd
_refine_ls_weighting_details 'calc w=1/[\s^2^(Fo^2^)+(0.0510P)^2^+0.3545P] where P=(Fo^2^+2Fc^2^)/3'
_refine_ls_weighting_scheme calc
_refine_ls_wR_factor_gt 0.0959
_refine_ls_wR_factor_ref 0.1063
_reflns_number_gt 1914
_reflns_number_total 2584
_reflns_threshold_expression >2sigma(I)
_cod_data_source_file c3ob40776d.txt
_cod_data_source_block mo_nj_djj_42_0m
_cod_depositor_comments
;
The following automatic conversions were performed:

'_symmetry_cell_setting' value 'Monoclinic' changed to 'monoclinic'
according to /home/saulius/struct/CIF-dictionaries/cif_core.dic
dictionary named 'cif_core.dic' version 2.4.2 from 2011-04-26.

Automatic conversion script
Id: cif_fix_values 1891 2012-01-12 08:04:46Z andrius 
;
_cod_original_sg_symbol_H-M P21/n
_cod_database_code 7153064

loop_
_symmetry_equiv_pos_as_xyz
'x, y, z'
'-x+1/2, y+1/2, -z+1/2'
'-x, -y, -z'
'x-1/2, -y-1/2, z-1/2'

loop_
_atom_site_label
_atom_site_type_symbol
_atom_site_fract_x
_atom_site_fract_y
_atom_site_fract_z
_atom_site_U_iso_or_equiv
_atom_site_adp_type
_atom_site_occupancy
_atom_site_symmetry_multiplicity
_atom_site_calc_flag
_atom_site_refinement_flags
Cl1 Cl 0.64189(4) 0.84110(10) 0.05201(3) 0.0650(2) Uani 1 1 d .
C13 C 0.66100(12) 0.8342(3) 0.22136(12) 0.0402(4) Uani 1 1 d .
H13 H 0.6893 0.9774 0.2278 0.048 Uiso 1 1 calc R
N3 N 0.62270(10) 0.5157(3) 0.43230(10) 0.0396(4) Uani 1 1 d .
N1 N 0.56712(11) 0.1723(3) 0.57229(10) 0.0420(4) Uani 1 1 d .
H1 H 0.5422 0.0542 0.5841 0.050 Uiso 1 1 calc R
O1 O 0.67836(11) 0.8620(2) 0.36915(9) 0.0549(4) Uani 1 1 d .
H1A H 0.6636 0.7943 0.4042 0.082 Uiso 1 1 calc R
N2 N 0.56279(11) 0.2114(3) 0.48999(10) 0.0431(4) Uani 1 1 d .
C9 C 0.61018(12) 0.4078(3) 0.50155(11) 0.0369(4) Uani 1 1 d .
C8 C 0.64354(12) 0.4917(3) 0.58949(12) 0.0387(4) Uani 1 1 d .
H8 H 0.6784 0.6251 0.6132 0.046 Uiso 1 1 calc R
C10 C 0.59891(13) 0.4131(3) 0.35655(12) 0.0402(4) Uani 1 1 d .
H10 H 0.5739 0.2657 0.3486 0.048 Uiso 1 1 calc R
C11 C 0.60975(11) 0.5191(3) 0.28323(11) 0.0352(4) Uani 1 1 d .
C6 C 0.62651(12) 0.3291(3) 0.72704(12) 0.0359(4) Uani 1 1 d .
C12 C 0.64994(12) 0.7393(3) 0.29242(12) 0.0370(4) Uani 1 1 d .
C16 C 0.58054(13) 0.4055(3) 0.20097(13) 0.0446(5) Uani 1 1 d .
H16 H 0.5537 0.2604 0.1940 0.054 Uiso 1 1 calc R
C3 C 0.64994(14) 0.3241(4) 0.90413(13) 0.0497(5) Uani 1 1 d .
H3 H 0.6574 0.3227 0.9632 0.060 Uiso 1 1 calc R
C7 C 0.61429(12) 0.3364(3) 0.63398(12) 0.0357(4) Uani 1 1 d .
C15 C 0.58990(13) 0.4996(3) 0.12972(12) 0.0456(5) Uani 1 1 d .
H15 H 0.5699 0.4207 0.0752 0.055 Uiso 1 1 calc R
C5 C 0.59476(14) 0.1463(3) 0.75890(13) 0.0459(5) Uani 1 1 d .
H5 H 0.5653 0.0227 0.7208 0.055 Uiso 1 1 calc R
C14 C 0.62989(13) 0.7151(3) 0.14136(12) 0.0420(5) Uani 1 1 d .
C4 C 0.60630(14) 0.1453(4) 0.84664(13) 0.0505(5) Uani 1 1 d .
H4 H 0.5841 0.0215 0.8669 0.061 Uiso 1 1 calc R
C2 C 0.68259(14) 0.5061(4) 0.87371(13) 0.0528(5) Uani 1 1 d .
H2 H 0.7128 0.6280 0.9125 0.063 Uiso 1 1 calc R
C1 C 0.67083(13) 0.5087(3) 0.78613(13) 0.0469(5) Uani 1 1 d .
H1B H 0.6930 0.6332 0.7663 0.056 Uiso 1 1 calc R

loop_
_atom_site_aniso_label
_atom_site_aniso_U_11
_atom_site_aniso_U_22
_atom_site_aniso_U_33
_atom_site_aniso_U_23
_atom_site_aniso_U_13
_atom_site_aniso_U_12
Cl1 0.0841(4) 0.0757(4) 0.0434(3) 0.0119(3) 0.0364(3) -0.0082(3)
C13 0.0430(11) 0.0354(10) 0.0432(11) 0.0044(8) 0.0206(9) -0.0034(8)
N3 0.0414(9) 0.0425(9) 0.0380(8) 0.0054(7) 0.0209(7) -0.0011(7)
N1 0.0495(9) 0.0448(9) 0.0339(8) 0.0035(7) 0.0209(7) -0.0116(7)
O1 0.0815(10) 0.0462(8) 0.0444(8) -0.0085(7) 0.0353(8) -0.0185(7)
N2 0.0484(9) 0.0501(10) 0.0324(8) 0.0032(7) 0.0199(7) -0.0089(8)
C9 0.0351(10) 0.0407(11) 0.0375(10) 0.0071(8) 0.0189(8) 0.0006(8)
C8 0.0389(10) 0.0368(10) 0.0415(10) 0.0008(8) 0.0194(8) -0.0041(8)
C10 0.0408(10) 0.0370(10) 0.0456(11) 0.0052(9) 0.0223(9) -0.0013(8)
C11 0.0351(10) 0.0348(10) 0.0376(10) 0.0039(8) 0.0181(8) 0.0011(8)
C6 0.0311(9) 0.0411(11) 0.0353(9) 0.0033(8) 0.0151(7) 0.0019(8)
C12 0.0390(10) 0.0371(10) 0.0354(9) 0.0015(8) 0.0176(8) 0.0004(8)
C16 0.0479(11) 0.0391(11) 0.0469(11) -0.0021(9) 0.0218(9) -0.0056(9)
C3 0.0490(12) 0.0661(14) 0.0361(10) 0.0023(10) 0.0213(9) 0.0043(10)
C7 0.0325(9) 0.0381(10) 0.0356(9) 0.0022(8) 0.0149(8) 0.0001(8)
C15 0.0495(11) 0.0493(12) 0.0366(10) -0.0041(9) 0.0186(9) -0.0039(9)
C5 0.0507(12) 0.0455(12) 0.0390(10) -0.0002(9) 0.0184(9) -0.0105(9)
C14 0.0418(10) 0.0506(12) 0.0352(10) 0.0105(9) 0.0191(8) 0.0040(9)
C4 0.0554(12) 0.0555(13) 0.0415(11) 0.0095(10) 0.0232(10) -0.0062(10)
C2 0.0595(13) 0.0545(13) 0.0448(11) -0.0127(10) 0.0244(10) -0.0103(10)
C1 0.0517(12) 0.0448(11) 0.0479(11) -0.0026(10) 0.0260(9) -0.0086(9)

loop_
_atom_type_symbol
_atom_type_description
_atom_type_scat_dispersion_real
_atom_type_scat_dispersion_imag
_atom_type_scat_source
C C 0.0033 0.0016 'International Tables Vol C Tables 4.2.6.8 and 6.1.1.4'
H H 0.0000 0.0000 'International Tables Vol C Tables 4.2.6.8 and 6.1.1.4'
N N 0.0061 0.0033 'International Tables Vol C Tables 4.2.6.8 and 6.1.1.4'
O O 0.0106 0.0060 'International Tables Vol C Tables 4.2.6.8 and 6.1.1.4'
Cl Cl 0.1484 0.1585 'International Tables Vol C Tables 4.2.6.8 and 6.1.1.4'

loop_
_geom_angle_atom_site_label_1
_geom_angle_atom_site_label_2
_geom_angle_atom_site_label_3
_geom_angle
C14 C13 C12 119.39(17)
C14 C13 H13 120.3
C12 C13 H13 120.3
C10 N3 C9 120.32(16)
C7 N1 N2 113.52(14)
C7 N1 H1 123.2
N2 N1 H1 123.2
C12 O1 H1A 109.5
C9 N2 N1 103.59(14)
N2 C9 C8 111.74(15)
N2 C9 N3 123.38(16)
C8 C9 N3 124.87(16)
C7 C8 C9 105.71(16)
C7 C8 H8 127.1
C9 C8 H8 127.1
N3 C10 C11 122.06(17)
N3 C10 H10 119.0
C11 C10 H10 119.0
C16 C11 C12 118.03(16)
C16 C11 C10 120.52(16)
C12 C11 C10 121.45(16)
C5 C6 C1 117.89(17)
C5 C6 C7 121.99(17)
C1 C6 C7 120.12(16)
O1 C12 C13 118.33(16)
O1 C12 C11 121.68(16)
C13 C12 C11 119.99(16)
C15 C16 C11 122.39(18)
C15 C16 H16 118.8
C11 C16 H16 118.8
C4 C3 C2 119.22(18)
C4 C3 H3 120.4
C2 C3 H3 120.4
N1 C7 C8 105.44(15)
N1 C7 C6 122.51(15)
C8 C7 C6 132.06(17)
C16 C15 C14 117.92(17)
C16 C15 H15 121.0
C14 C15 H15 121.0
C4 C5 C6 120.70(18)
C4 C5 H5 119.6
C6 C5 H5 119.6
C13 C14 C15 122.25(17)
C13 C14 Cl1 118.55(15)
C15 C14 Cl1 119.20(14)
C3 C4 C5 120.76(19)
C3 C4 H4 119.6
C5 C4 H4 119.6
C3 C2 C1 120.31(19)
C3 C2 H2 119.8
C1 C2 H2 119.8
C2 C1 C6 121.11(19)
C2 C1 H1B 119.4
C6 C1 H1B 119.4

loop_
_geom_bond_atom_site_label_1
_geom_bond_atom_site_label_2
_geom_bond_distance
Cl1 C14 1.7401(18)
C13 C14 1.372(3)
C13 C12 1.384(2)
C13 H13 0.9300
N3 C10 1.281(2)
N3 C9 1.401(2)
N1 C7 1.348(2)
N1 N2 1.3535(19)
N1 H1 0.8600
O1 C12 1.344(2)
O1 H1A 0.8200
N2 C9 1.334(2)
C9 C8 1.391(2)
C8 C7 1.376(2)
C8 H8 0.9300
C10 C11 1.442(2)
C10 H10 0.9300
C11 C16 1.390(2)
C11 C12 1.409(3)
C6 C5 1.383(2)
C6 C1 1.385(3)
C6 C7 1.465(2)
C16 C15 1.371(3)
C16 H16 0.9300
C3 C4 1.367(3)
C3 C2 1.373(3)
C3 H3 0.9300
C15 C14 1.380(3)
C15 H15 0.9300
C5 C4 1.380(3)
C5 H5 0.9300
C4 H4 0.9300
C2 C1 1.376(3)
C2 H2 0.9300
C1 H1B 0.9300
